data_1520523
loop_
_publ_author_name
'Kubota, Yasuhiro'
'Niwa, Takahiro'
'Jin, Jiye'
'Funabiki, Kazumasa'
'Matsui, Masaki'

_publ_contact_author 'Yasuhiro Kubota'
_publ_section_title
;
 Synthesis, Absorption, and Electrochemical Properties of Quinoid-Type
 Bisboron Complexes with Highly Symmetrical Structures.
;
_journal_issue 12
_journal_name_full 'Organic letters'
_journal_page_first 3174
_journal_page_last 3177
_journal_paper_doi 10.1021/acs.orglett.5b01547
_journal_volume 17
_journal_year 2015
_chemical_formula_moiety 'C42 H36 B2 N2 O2'
_chemical_formula_sum 'C42 H36 B2 N2 O2'
_chemical_formula_weight 622.35
_chemical_name_systematic
; 
 ? 
;
_space_group_IT_number 14
_symmetry_cell_setting monoclinic
_symmetry_space_group_name_Hall '-P 2ybc'
_symmetry_space_group_name_H-M 'P 1 21/c 1'
_atom_sites_solution_hydrogens geom
_atom_sites_solution_primary direct
_atom_sites_solution_secondary difmap
_audit_creation_method SHELXL-97
_cell_angle_alpha 90.00
_cell_angle_beta 96.406(9)
_cell_angle_gamma 90.00
_cell_formula_units_Z 2
_cell_length_a 7.0540(13)
_cell_length_b 17.672(4)
_cell_length_c 13.751(3)
_cell_measurement_temperature 293(2)
_cell_volume 1703.5(6)
_computing_structure_refinement 'SHELXL-97 (Sheldrick, 1997)'
_computing_structure_solution 'SHELXS-97 (Sheldrick, 1990)'
_diffrn_ambient_temperature 293(2)
_diffrn_measured_fraction_theta_full 0.979
_diffrn_measured_fraction_theta_max 0.979
_diffrn_measurement_device_type 'Rigaku XtaLAB mini'
_diffrn_radiation_monochromator graphite
_diffrn_radiation_source 'fine-focus sealed tube'
_diffrn_radiation_type MoK\a
_diffrn_radiation_wavelength 0.71075
_diffrn_reflns_av_R_equivalents 0.0328
_diffrn_reflns_av_sigmaI/netI 0.0240
_diffrn_reflns_limit_h_max 9
_diffrn_reflns_limit_h_min -9
_diffrn_reflns_limit_k_max 22
_diffrn_reflns_limit_k_min -22
_diffrn_reflns_limit_l_max 17
_diffrn_reflns_limit_l_min -17
_diffrn_reflns_number 17168
_diffrn_reflns_theta_full 27.56
_diffrn_reflns_theta_max 27.56
_diffrn_reflns_theta_min 2.75
_exptl_absorpt_coefficient_mu 0.073
_exptl_absorpt_correction_T_max 0.9855
_exptl_absorpt_correction_T_min 0.9855
_exptl_absorpt_correction_type integration
_exptl_crystal_density_diffrn 1.213
_exptl_crystal_density_method 'not measured'
_exptl_crystal_description block
_exptl_crystal_F_000 656
_exptl_crystal_size_max 0.20
_exptl_crystal_size_mid 0.20
_exptl_crystal_size_min 0.20
_refine_diff_density_max 0.163
_refine_diff_density_min -0.157
_refine_diff_density_rms 0.033
_refine_ls_extinction_method none
_refine_ls_goodness_of_fit_ref 1.028
_refine_ls_hydrogen_treatment mixed
_refine_ls_matrix_type full
_refine_ls_number_parameters 219
_refine_ls_number_reflns 3854
_refine_ls_number_restraints 0
_refine_ls_restrained_S_all 1.028
_refine_ls_R_factor_all 0.0807
_refine_ls_R_factor_gt 0.0553
_refine_ls_shift/su_max 0.000
_refine_ls_shift/su_mean 0.000
_refine_ls_structure_factor_coef Fsqd
_refine_ls_weighting_details 'calc w=1/[\s^2^(Fo^2^)+(0.0751P)^2^+0.2876P] where P=(Fo^2^+2Fc^2^)/3'
_refine_ls_weighting_scheme calc
_refine_ls_wR_factor_gt 0.1381
_refine_ls_wR_factor_ref 0.1572
_reflns_number_gt 2749
_reflns_number_total 3854
_reflns_threshold_expression >2sigma(I)
_cod_data_source_file ol5b01547_si_002.cif
_cod_data_source_block 4_BPh2_BPh2
_cod_depositor_comments 'Adding full bibliography for 1520522--1520523.cif.'
_cod_original_sg_symbol_H-M P21/c
_cod_database_code 1520523

loop_
_symmetry_equiv_pos_as_xyz
'x, y, z'
'-x, y+1/2, -z+1/2'
'-x, -y, -z'
'x, -y-1/2, z-1/2'

loop_
_atom_site_label
_atom_site_type_symbol
_atom_site_fract_x
_atom_site_fract_y
_atom_site_fract_z
_atom_site_U_iso_or_equiv
_atom_site_adp_type
_atom_site_occupancy
_atom_site_symmetry_multiplicity
_atom_site_calc_flag
_atom_site_refinement_flags
C1 C -0.1456(2) -0.01093(8) 0.56140(11) 0.0432(3) Uani 1 1 d .
H1 H -0.2418 -0.0179 0.6016 0.052 Uiso 1 1 calc R
C2 C 0.0105(2) 0.03170(8) 0.59484(10) 0.0420(3) Uani 1 1 d .
C3 C 0.16440(19) 0.04465(8) 0.53264(10) 0.0394(3) Uani 1 1 d .
C4 C 0.3164(2) 0.09123(8) 0.56712(11) 0.0432(3) Uani 1 1 d .
C5 C 0.4729(2) 0.12318(9) 0.51972(12) 0.0490(4) Uani 1 1 d .
C6 C 0.5787(2) 0.16342(11) 0.59041(15) 0.0660(5) Uani 1 1 d .
H6 H 0.6887 0.1905 0.5819 0.079 Uiso 1 1 calc R
C7 C 0.4947(2) 0.15761(12) 0.67984(15) 0.0690(6) Uani 1 1 d .
C8 C 0.5083(2) 0.11798(11) 0.41504(13) 0.0594(5) Uani 1 1 d .
H8 H 0.6136 0.1500 0.4039 0.089 Uiso 1 1 calc R
H8A H 0.3964 0.1339 0.3740 0.089 Uiso 1 1 calc R
H8B H 0.5378 0.0666 0.3998 0.089 Uiso 1 1 calc R
C9 C 0.5703(3) 0.19051(19) 0.77578(19) 0.1107(11) Uani 1 1 d .
H9 H 0.5483 0.2441 0.7749 0.166 Uiso 1 1 calc R
H9A H 0.7048 0.1808 0.7878 0.166 Uiso 1 1 calc R
H9B H 0.5068 0.1678 0.8267 0.166 Uiso 1 1 calc R
C10 C 0.1361(2) 0.16212(11) 0.80374(12) 0.0535(4) Uani 1 1 d .
C11 C 0.1397(3) 0.16230(13) 0.90466(14) 0.0751(6) Uani 1 1 d .
H11 H 0.1814 0.1195 0.9402 0.090 Uiso 1 1 calc R
C12 C 0.0810(4) 0.22647(18) 0.95409(19) 0.0963(9) Uani 1 1 d .
H12 H 0.0860 0.2255 1.0220 0.116 Uiso 1 1 calc R
C13 C 0.0176(3) 0.28936(16) 0.9051(3) 0.0941(9) Uani 1 1 d .
H13 H -0.0232 0.3309 0.9387 0.113 Uiso 1 1 calc R
C14 C 0.0143(3) 0.29114(13) 0.8061(2) 0.0883(7) Uani 1 1 d .
H14 H -0.0267 0.3345 0.7717 0.106 Uiso 1 1 calc R
C15 C 0.0717(3) 0.22848(12) 0.75646(16) 0.0698(5) Uani 1 1 d .
H15 H 0.0671 0.2308 0.6887 0.084 Uiso 1 1 calc R
C16 C 0.2860(3) 0.01745(12) 0.80334(14) 0.0673(5) Uani 1 1 d .
C17 C 0.4743(4) -0.00641(16) 0.80742(17) 0.0904(7) Uani 1 1 d .
H17 H 0.5573 0.0205 0.7724 0.108 Uiso 1 1 calc R
C18 C 0.5443(6) -0.0691(2) 0.8618(2) 0.1239(12) Uani 1 1 d .
H18 H 0.6707 -0.0840 0.8615 0.149 Uiso 1 1 calc R
C19 C 0.4262(7) -0.1081(2) 0.9151(3) 0.1394(14) Uani 1 1 d .
H19 H 0.4722 -0.1498 0.9516 0.167 Uiso 1 1 calc R
C20 C 0.2404(7) -0.0866(2) 0.9157(3) 0.1389(14) Uani 1 1 d .
H20 H 0.1609 -0.1132 0.9531 0.167 Uiso 1 1 calc R
C21 C 0.1698(4) -0.02429(15) 0.8598(2) 0.1046(9) Uani 1 1 d .
H21 H 0.0428 -0.0104 0.8602 0.126 Uiso 1 1 calc R
N1 N 0.33592(18) 0.11571(8) 0.66538(10) 0.0542(4) Uani 1 1 d .
B1 B 0.1972(3) 0.08945(12) 0.74159(14) 0.0539(5) Uani 1 1 d .
O1 O 0.01472(16) 0.06473(7) 0.68131(8) 0.0583(3) Uani 1 1 d .

loop_
_atom_site_aniso_label
_atom_site_aniso_U_11
_atom_site_aniso_U_22
_atom_site_aniso_U_33
_atom_site_aniso_U_23
_atom_site_aniso_U_13
_atom_site_aniso_U_12
C1 0.0411(7) 0.0471(8) 0.0414(8) -0.0043(6) 0.0041(6) -0.0030(6)
C2 0.0411(7) 0.0449(8) 0.0391(7) -0.0065(6) 0.0005(6) 0.0001(6)
C3 0.0387(7) 0.0372(7) 0.0412(8) -0.0016(6) -0.0009(6) 0.0009(5)
C4 0.0384(7) 0.0441(8) 0.0463(8) -0.0074(6) 0.0011(6) 0.0008(6)
C5 0.0393(7) 0.0460(8) 0.0615(10) -0.0053(7) 0.0056(7) 0.0002(6)
C6 0.0427(8) 0.0694(11) 0.0877(14) -0.0259(10) 0.0148(9) -0.0138(8)
C7 0.0453(8) 0.0817(13) 0.0800(13) -0.0379(11) 0.0073(8) -0.0136(9)
C8 0.0493(9) 0.0663(11) 0.0634(11) 0.0058(9) 0.0100(8) -0.0079(8)
C9 0.0626(12) 0.168(3) 0.1022(18) -0.0844(19) 0.0125(12) -0.0404(15)
C10 0.0436(8) 0.0659(10) 0.0508(9) -0.0165(8) 0.0044(7) -0.0101(7)
C11 0.0896(14) 0.0831(14) 0.0527(11) -0.0217(10) 0.0087(10) -0.0097(11)
C12 0.1075(19) 0.111(2) 0.0748(15) -0.0496(15) 0.0302(13) -0.0301(16)
C13 0.0650(13) 0.0828(17) 0.139(3) -0.0570(17) 0.0289(14) -0.0209(12)
C14 0.0608(12) 0.0664(13) 0.137(2) -0.0207(14) 0.0083(13) -0.0049(10)
C15 0.0615(11) 0.0739(13) 0.0737(13) -0.0088(10) 0.0061(9) -0.0051(10)
C16 0.0752(12) 0.0666(11) 0.0572(11) -0.0204(9) -0.0050(9) -0.0033(10)
C17 0.0914(16) 0.1101(19) 0.0667(14) -0.0061(13) -0.0040(11) 0.0263(14)
C18 0.134(3) 0.132(3) 0.098(2) 0.001(2) -0.021(2) 0.049(2)
C19 0.167(4) 0.100(2) 0.137(3) 0.015(2) -0.046(3) 0.006(2)
C20 0.154(3) 0.109(2) 0.146(3) 0.038(2) -0.017(3) -0.043(2)
C21 0.0998(19) 0.0819(16) 0.129(2) 0.0160(16) -0.0018(16) -0.0256(14)
N1 0.0433(7) 0.0654(9) 0.0533(8) -0.0227(7) 0.0026(6) -0.0092(6)
B1 0.0476(9) 0.0663(12) 0.0467(10) -0.0194(9) 0.0010(8) -0.0082(8)
O1 0.0475(6) 0.0815(8) 0.0461(6) -0.0245(6) 0.0058(5) -0.0149(6)

loop_
_atom_type_symbol
_atom_type_description
_atom_type_scat_dispersion_real
_atom_type_scat_dispersion_imag
_atom_type_scat_source
C C 0.0033 0.0016 'International Tables Vol C Tables 4.2.6.8 and 6.1.1.4'
H H 0.0000 0.0000 'International Tables Vol C Tables 4.2.6.8 and 6.1.1.4'
B B 0.0013 0.0007 'International Tables Vol C Tables 4.2.6.8 and 6.1.1.4'
N N 0.0061 0.0033 'International Tables Vol C Tables 4.2.6.8 and 6.1.1.4'
O O 0.0106 0.0060 'International Tables Vol C Tables 4.2.6.8 and 6.1.1.4'

loop_
_geom_angle_atom_site_label_1
_geom_angle_atom_site_label_2
_geom_angle_atom_site_label_3
_geom_angle
_geom_angle_site_symmetry_1
_geom_angle_site_symmetry_3
C2 C1 C3 121.84(14) . 3_556
O1 C2 C1 118.77(13) . .
O1 C2 C3 120.63(13) . .
C1 C2 C3 120.47(13) . .
C4 C3 C1 123.35(14) . 3_556
C4 C3 C2 118.92(13) . .
C1 C3 C2 117.69(12) 3_556 .
C3 C4 N1 119.77(13) . .
C3 C4 C5 132.06(14) . .
N1 C4 C5 108.17(12) . .
C6 C5 C4 105.44(15) . .
C6 C5 C8 125.79(16) . .
C4 C5 C8 128.69(14) . .
C5 C6 C7 109.32(15) . .
N1 C7 C6 109.44(15) . .
N1 C7 C9 124.05(19) . .
C6 C7 C9 126.49(18) . .
C11 C10 C15 115.75(18) . .
C11 C10 B1 123.49(18) . .
C15 C10 B1 120.74(16) . .
C10 C11 C12 120.8(2) . .
C13 C12 C11 121.4(2) . .
C12 C13 C14 119.1(2) . .
C13 C14 C15 120.1(3) . .
C14 C15 C10 122.8(2) . .
C17 C16 C21 115.7(2) . .
C17 C16 B1 125.0(2) . .
C21 C16 B1 119.3(2) . .
C16 C17 C18 122.9(3) . .
C19 C18 C17 119.4(3) . .
C18 C19 C20 120.6(4) . .
C19 C20 C21 119.9(4) . .
C16 C21 C20 121.6(3) . .
C7 N1 C4 107.60(14) . .
C7 N1 B1 129.29(14) . .
C4 N1 B1 122.91(12) . .
O1 B1 N1 105.83(13) . .
O1 B1 C16 108.43(15) . .
N1 B1 C16 110.30(15) . .
O1 B1 C10 104.85(14) . .
N1 B1 C10 109.65(15) . .
C16 B1 C10 117.07(15) . .
C2 O1 B1 123.50(12) . .

loop_
_geom_bond_atom_site_label_1
_geom_bond_atom_site_label_2
_geom_bond_distance
_geom_bond_site_symmetry_2
C1 C2 1.370(2) .
C1 C3 1.417(2) 3_556
C2 O1 1.3218(17) .
C2 C3 1.473(2) .
C3 C4 1.3924(19) .
C3 C1 1.417(2) 3_556
C4 N1 1.4108(19) .
C4 C5 1.457(2) .
C5 C6 1.359(2) .
C5 C8 1.491(2) .
C6 C7 1.427(3) .
C7 N1 1.339(2) .
C7 C9 1.485(3) .
C10 C11 1.385(3) .
C10 C15 1.392(3) .
C10 B1 1.627(3) .
C11 C12 1.408(3) .
C12 C13 1.350(4) .
C13 C14 1.359(4) .
C14 C15 1.385(3) .
C16 C17 1.389(3) .
C16 C21 1.400(3) .
C16 B1 1.617(3) .
C17 C18 1.396(4) .
C18 C19 1.358(5) .
C19 C20 1.365(5) .
C20 C21 1.402(5) .
N1 B1 1.581(2) .
B1 O1 1.515(2) .

loop_
_geom_torsion_atom_site_label_1
_geom_torsion_atom_site_label_2
_geom_torsion_atom_site_label_3
_geom_torsion_atom_site_label_4
_geom_torsion
_geom_torsion_site_symmetry_1
_geom_torsion_site_symmetry_4
C3 C1 C2 O1 176.62(14) 3_556 .
C3 C1 C2 C3 0.7(2) 3_556 .
O1 C2 C3 C4 1.1(2) . .
C1 C2 C3 C4 176.94(14) . .
O1 C2 C3 C1 -176.51(14) . 3_556
C1 C2 C3 C1 -0.7(2) . 3_556
C1 C3 C4 N1 -172.91(14) 3_556 .
C2 C3 C4 N1 9.6(2) . .
C1 C3 C4 C5 7.3(3) 3_556 .
C2 C3 C4 C5 -170.14(15) . .
C3 C4 C5 C6 -179.24(17) . .
N1 C4 C5 C6 1.00(18) . .
C3 C4 C5 C8 4.0(3) . .
N1 C4 C5 C8 -175.78(16) . .
C4 C5 C6 C7 0.1(2) . .
C8 C5 C6 C7 177.04(17) . .
C5 C6 C7 N1 -1.3(2) . .
C5 C6 C7 C9 177.2(2) . .
C15 C10 C11 C12 0.0(3) . .
B1 C10 C11 C12 -178.56(18) . .
C10 C11 C12 C13 0.7(4) . .
C11 C12 C13 C14 -1.3(4) . .
C12 C13 C14 C15 1.3(3) . .
C13 C14 C15 C10 -0.6(3) . .
C11 C10 C15 C14 -0.1(3) . .
B1 C10 C15 C14 178.56(17) . .
C21 C16 C17 C18 1.7(4) . .
B1 C16 C17 C18 -179.9(2) . .
C16 C17 C18 C19 -1.5(5) . .
C17 C18 C19 C20 0.2(6) . .
C18 C19 C20 C21 0.8(6) . .
C17 C16 C21 C20 -0.7(4) . .
B1 C16 C21 C20 -179.2(3) . .
C19 C20 C21 C16 -0.6(5) . .
C6 C7 N1 C4 1.9(2) . .
C9 C7 N1 C4 -176.7(2) . .
C6 C7 N1 B1 176.84(18) . .
C9 C7 N1 B1 -1.8(3) . .
C3 C4 N1 C7 178.39(15) . .
C5 C4 N1 C7 -1.82(19) . .
C3 C4 N1 B1 3.1(2) . .
C5 C4 N1 B1 -177.14(15) . .
C7 N1 B1 O1 163.33(18) . .
C4 N1 B1 O1 -22.4(2) . .
C7 N1 B1 C16 -79.6(2) . .
C4 N1 B1 C16 94.66(18) . .
C7 N1 B1 C10 50.8(2) . .
C4 N1 B1 C10 -135.01(15) . .
C17 C16 B1 O1 130.4(2) . .
C21 C16 B1 O1 -51.3(2) . .
C17 C16 B1 N1 14.9(2) . .
C21 C16 B1 N1 -166.76(18) . .
C17 C16 B1 C10 -111.4(2) . .
C21 C16 B1 C10 67.0(2) . .
C11 C10 B1 O1 113.92(18) . .
C15 C10 B1 O1 -64.6(2) . .
C11 C10 B1 N1 -132.86(18) . .
C15 C10 B1 N1 48.6(2) . .
C11 C10 B1 C16 -6.3(2) . .
C15 C10 B1 C16 175.23(16) . .
C1 C2 O1 B1 158.02(16) . .
C3 C2 O1 B1 -26.1(2) . .
N1 B1 O1 C2 34.2(2) . .
C16 B1 O1 C2 -84.12(19) . .
C10 B1 O1 C2 150.10(15) . .
